data_1549723
loop_
_publ_author_name
'Yang, Junfeng'
'Shen, Yixiao'
'Lim, Yang Jie'
'Yoshikai, Naohiko'

_publ_section_title
;
 Divergent ring-opening coupling between cyclopropanols and alkynes under
 cobalt catalysis.
;
_journal_issue 34
_journal_name_full 'Chemical science'
_journal_page_first 6928
_journal_page_last 6934
_journal_paper_doi 10.1039/c8sc02074d
_journal_volume 9
_journal_year 2018
_chemical_formula_sum 'C24 H19 Cl4 Rh'
_chemical_formula_weight 552.10
_space_group_crystal_system monoclinic
_space_group_IT_number 14
_space_group_name_Hall '-P 2ybc'
_space_group_name_H-M_alt 'P 1 21/c 1'
_symmetry_space_group_name_Hall '-P 2ybc'
_symmetry_space_group_name_H-M 'P 1 21/c 1'
_atom_sites_solution_hydrogens geom
_atom_sites_solution_primary dual
_audit_update_record
;
2018-03-01 deposited with the CCDC.
2018-07-25 downloaded from the CCDC.
;
_cell_angle_alpha 90
_cell_angle_beta 106.9586(7)
_cell_angle_gamma 90
_cell_formula_units_Z 4
_cell_length_a 14.3151(3)
_cell_length_b 6.87740(10)
_cell_length_c 23.4347(5)
_cell_measurement_reflns_used 9897
_cell_measurement_temperature 190.(2)
_cell_measurement_theta_max 33.0208
_cell_measurement_theta_min 2.6632
_cell_volume 2206.84(7)
_computing_cell_refinement 'SAINT V8.38A (Bruker AXS Inc., 2017)'
_computing_data_collection 'APEX3 (Bruker AXS Inc., 2017)'
_computing_data_reduction 'SAINT V8.38A (Bruker AXS Inc., 2017)'
_computing_publication_material 'APEX3 (Bruker AXS Inc., 2017)'
_computing_structure_refinement 'SHELXL-2016/6 (Sheldrick, 2016)'
_computing_structure_solution 'XS, VERSION 2013/1'
_diffrn_ambient_temperature 190.(2)
_diffrn_detector_area_resol_mean 7.4074
_diffrn_measured_fraction_theta_full 0.994
_diffrn_measured_fraction_theta_max 0.994
_diffrn_measurement_device_type 'Photon II CPADs detector'
_diffrn_measurement_method 'phi and omega scans'
_diffrn_radiation_monochromator 'Multilayer Mirror'
_diffrn_radiation_type MoK\a
_diffrn_radiation_wavelength 0.71073
_diffrn_reflns_av_R_equivalents 0.0438
_diffrn_reflns_av_unetI/netI 0.0329
_diffrn_reflns_limit_h_max 22
_diffrn_reflns_limit_h_min -22
_diffrn_reflns_limit_k_max 10
_diffrn_reflns_limit_k_min -10
_diffrn_reflns_limit_l_max 36
_diffrn_reflns_limit_l_min -36
_diffrn_reflns_number 47003
_diffrn_reflns_theta_full 33.28
_diffrn_reflns_theta_max 33.28
_diffrn_reflns_theta_min 2.66
_diffrn_source 'Incoatec microfocus source'
_diffrn_source_type 'Bruker D8 Quest'
_exptl_absorpt_coefficient_mu 1.267
_exptl_absorpt_correction_T_max 0.86
_exptl_absorpt_correction_T_min 0.77
_exptl_absorpt_correction_type multi-scan
_exptl_absorpt_process_details
;
SADABS-2016/2 - Bruker AXS area detector scaling and absorption correction
;
_exptl_crystal_colour red
_exptl_crystal_density_diffrn 1.662
_exptl_crystal_density_method 'not measured'
_exptl_crystal_description block
_exptl_crystal_F_000 1104
_exptl_crystal_recrystallization_method 'Re-crystallisation from solvent: dichloromethane'
_exptl_crystal_size_max 0.260
_exptl_crystal_size_mid 0.140
_exptl_crystal_size_min 0.120
_refine_diff_density_max 0.772
_refine_diff_density_min -0.644
_refine_ls_extinction_method none
_refine_ls_goodness_of_fit_ref 1.043
_refine_ls_hydrogen_treatment constr
_refine_ls_matrix_type full
_refine_ls_number_parameters 262
_refine_ls_number_reflns 8473
_refine_ls_number_restraints 0
_refine_ls_restrained_S_all 1.043
_refine_ls_R_factor_all 0.0387
_refine_ls_R_factor_gt 0.0292
_refine_ls_shift/su_max 0.001
_refine_ls_shift/su_mean 0.000
_refine_ls_structure_factor_coef Fsqd
_refine_ls_weighting_details 'w=1/[\s^2^(Fo^2^)+(0.0235P)^2^+1.2109P] where P=(Fo^2^+2Fc^2^)/3'
_refine_ls_weighting_scheme calc
_refine_ls_wR_factor_gt 0.0611
_refine_ls_wR_factor_ref 0.0660
_reflns_number_gt 7222
_reflns_number_total 8473
_reflns_threshold_expression 'I > 2\s(I)'
_cod_data_source_file c8sc02074d2.cif
_cod_data_source_block yoshi68m
_cod_depositor_comments
;
The following automatic conversions were performed:

'_exptl_absorpt_correction_type' value 'Multi-Scan' changed to
'multi-scan' according to
/home/data/users/saulius/crontab/automatic-downloads/rss-feeds/RSC/lib/dictionaries/cif_core.dic
dictionary named 'cif_core.dic' version 2.4.2 from 2011-04-26.

Automatic conversion script
Id: cif_fix_values 4973 2017-02-22 13:04:09Z antanas 

 Adding full bibliography for 1549723.cif.
;
_cod_database_code 1549723

loop_
_space_group_symop_operation_xyz
'x, y, z'
'-x, y+1/2, -z+1/2'
'-x, -y, -z'
'x, -y-1/2, z-1/2'

loop_
_atom_site_type_symbol
_atom_site_label
_atom_site_fract_x
_atom_site_fract_y
_atom_site_fract_z
_atom_site_U_iso_or_equiv
_atom_site_adp_type
_atom_site_calc_flag
_atom_site_refinement_flags_adp
_atom_site_refinement_flags_posn
_atom_site_occupancy
Rh Rh1 0.11238(2) 0.59705(2) 0.05019(2) 0.01620(3) Uani d . . 1
C C1 0.11031(11) 0.7063(2) 0.13710(7) 0.0195(3) Uani d . . 1
C C2 0.20769(11) 0.6422(2) 0.13798(7) 0.0190(3) Uani d . . 1
C C3 0.23977(12) 0.7667(2) 0.09705(7) 0.0208(3) Uani d . . 1
C C4 0.15971(13) 0.8908(2) 0.06843(7) 0.0220(3) Uani d . . 1
H H4 0.160024 0.991669 0.037749 0.026 Uiso calc U R 1
C C5 0.08096(12) 0.8536(2) 0.09257(7) 0.0214(3) Uani d . . 1
H H5 0.01708 0.924024 0.081697 0.026 Uiso calc U R 1
C C6 0.05166(12) 0.6456(2) 0.17586(7) 0.0203(3) Uani d . . 1
C C7 0.09667(14) 0.6134(2) 0.23636(8) 0.0257(3) Uani d . . 1
H H7 0.165866 0.607129 0.250973 0.031 Uiso calc U R 1
C C8 0.04093(16) 0.5906(3) 0.27524(8) 0.0315(4) Uani d . . 1
H H8 0.07199 0.57053 0.316542 0.038 Uiso calc U R 1
C C9 -0.05991(16) 0.5969(3) 0.25410(9) 0.0324(4) Uani d . . 1
H H9 -0.097932 0.58197 0.280951 0.039 Uiso calc U R 1
C C10 -0.10558(15) 0.6249(3) 0.19384(9) 0.0311(4) Uani d . . 1
H H10 -0.174863 0.62752 0.179464 0.037 Uiso calc U R 1
C C11 -0.05062(13) 0.6491(2) 0.15441(8) 0.0255(3) Uani d . . 1
H H11 -0.082091 0.66789 0.1131 0.031 Uiso calc U R 1
C C12 0.26817(12) 0.4950(2) 0.17858(7) 0.0212(3) Uani d . . 1
C C13 0.35286(14) 0.5526(3) 0.22167(8) 0.0319(4) Uani d . . 1
H H13 0.373013 0.684645 0.22382 0.038 Uiso calc U R 1
C C14 0.40820(15) 0.4176(3) 0.26165(9) 0.0411(5) Uani d . . 1
H H14 0.465546 0.457934 0.291382 0.049 Uiso calc U R 1
C C15 0.37978(16) 0.2249(3) 0.25813(9) 0.0404(5) Uani d . . 1
H H15 0.417521 0.132817 0.285507 0.049 Uiso calc U R 1
C C16 0.29675(16) 0.1662(3) 0.21494(9) 0.0364(4) Uani d . . 1
H H16 0.277757 0.033381 0.212394 0.044 Uiso calc U R 1
C C17 0.24059(13) 0.3006(3) 0.17503(8) 0.0274(3) Uani d . . 1
H H17 0.183365 0.259471 0.145349 0.033 Uiso calc U R 1
C C18 0.33681(12) 0.7740(3) 0.08717(7) 0.0251(3) Uani d . . 1
C C19 0.39394(14) 0.6095(3) 0.08858(9) 0.0332(4) Uani d . . 1
H H19 0.370934 0.485384 0.096167 0.04 Uiso calc U R 1
C C20 0.48463(16) 0.6272(4) 0.07886(11) 0.0458(6) Uani d . . 1
H H20 0.523002 0.51445 0.078892 0.055 Uiso calc U R 1
C C21 0.51939(16) 0.8073(5) 0.06917(11) 0.0529(7) Uani d . . 1
H H21 0.581983 0.818444 0.063142 0.064 Uiso calc U R 1
C C22 0.46373(16) 0.9709(4) 0.06821(10) 0.0477(6) Uani d . . 1
H H22 0.488043 1.094849 0.061616 0.057 Uiso calc U R 1
C C23 0.37271(15) 0.9556(3) 0.07678(9) 0.0342(4) Uani d . . 1
H H23 0.33422 1.068852 0.075621 0.041 Uiso calc U R 1
C C24 0.2487(2) 0.7349(3) 0.91487(13) 0.0569(7) Uani d . . 1
H H24A 0.187349 0.659439 0.900927 0.068 Uiso calc U R 1
H H24B 0.289278 0.674596 0.952246 0.068 Uiso calc U R 1
Cl Cl1 0.19762(3) 0.36789(6) 0.00824(2) 0.02537(8) Uani d . . 1
Cl Cl2 -0.00485(3) 0.33898(5) 0.05005(2) 0.02057(7) Uani d . . 1
Cl Cl3 0.31159(4) 0.72338(10) 0.86052(3) 0.05022(14) Uani d . . 1
Cl Cl4 0.22117(4) 0.97374(8) 0.92945(2) 0.04217(12) Uani d . . 1

loop_
_atom_site_aniso_label
_atom_site_aniso_U_11
_atom_site_aniso_U_22
_atom_site_aniso_U_33
_atom_site_aniso_U_12
_atom_site_aniso_U_13
_atom_site_aniso_U_23
Rh1 0.01741(6) 0.01322(5) 0.01578(5) -0.00077(4) 0.00142(4) 0.00067(4)
C1 0.0210(7) 0.0169(6) 0.0178(7) -0.0006(5) 0.0013(5) -0.0026(5)
C2 0.0194(7) 0.0167(6) 0.0178(7) -0.0018(5) 0.0009(5) -0.0001(5)
C3 0.0217(7) 0.0178(7) 0.0204(7) -0.0047(5) 0.0021(6) -0.0004(5)
C4 0.0288(8) 0.0135(6) 0.0208(7) -0.0026(6) 0.0025(6) 0.0002(5)
C5 0.0258(8) 0.0144(6) 0.0216(7) 0.0014(5) 0.0030(6) -0.0006(5)
C6 0.0239(8) 0.0170(6) 0.0196(7) 0.0008(5) 0.0055(6) -0.0019(5)
C7 0.0302(9) 0.0242(8) 0.0214(7) 0.0008(6) 0.0056(6) 0.0000(6)
C8 0.0456(11) 0.0265(8) 0.0237(8) 0.0035(8) 0.0120(8) 0.0027(7)
C9 0.0444(11) 0.0248(8) 0.0360(10) 0.0010(8) 0.0240(9) 0.0008(7)
C10 0.0285(9) 0.0295(9) 0.0383(10) -0.0009(7) 0.0146(8) -0.0025(7)
C11 0.0254(8) 0.0244(7) 0.0257(8) 0.0010(6) 0.0059(6) -0.0027(6)
C12 0.0199(7) 0.0239(7) 0.0180(7) 0.0020(6) 0.0028(6) 0.0020(5)
C13 0.0252(9) 0.0356(9) 0.0280(9) -0.0011(7) -0.0031(7) 0.0015(7)
C14 0.0285(10) 0.0551(14) 0.0303(10) 0.0049(9) -0.0062(8) 0.0063(9)
C15 0.0369(11) 0.0476(12) 0.0333(10) 0.0164(9) 0.0049(8) 0.0168(9)
C16 0.0394(11) 0.0294(9) 0.0381(11) 0.0081(8) 0.0080(9) 0.0117(8)
C17 0.0272(8) 0.0237(8) 0.0279(8) 0.0020(6) 0.0026(7) 0.0051(6)
C18 0.0193(7) 0.0304(8) 0.0224(8) -0.0060(6) 0.0010(6) 0.0031(6)
C19 0.0238(9) 0.0421(11) 0.0317(9) -0.0005(8) 0.0049(7) 0.0031(8)
C20 0.0251(10) 0.0680(16) 0.0438(12) 0.0067(10) 0.0091(9) 0.0082(11)
C21 0.0226(10) 0.091(2) 0.0455(13) -0.0104(12) 0.0096(9) 0.0135(13)
C22 0.0338(11) 0.0629(15) 0.0427(12) -0.0220(11) 0.0051(9) 0.0125(11)
C23 0.0291(9) 0.0377(10) 0.0316(9) -0.0125(8) 0.0024(7) 0.0058(8)
C24 0.088(2) 0.0331(11) 0.0611(16) 0.0029(12) 0.0408(15) 0.0060(11)
Cl1 0.0273(2) 0.02145(17) 0.02655(19) 0.00409(14) 0.00658(15) -0.00185(14)
Cl2 0.02233(17) 0.01750(15) 0.01851(16) -0.00363(13) 0.00066(13) 0.00301(12)
Cl3 0.0374(3) 0.0640(4) 0.0487(3) 0.0045(3) 0.0117(2) -0.0059(3)
Cl4 0.0465(3) 0.0370(3) 0.0398(3) -0.0001(2) 0.0076(2) -0.0045(2)

loop_
_atom_type_symbol
_atom_type_description
_atom_type_scat_dispersion_real
_atom_type_scat_dispersion_imag
_atom_type_scat_source
C C 0.0033 0.0016 'International Tables Vol C Tables 4.2.6.8 and 6.1.1.4'
H H 0.0000 0.0000 'International Tables Vol C Tables 4.2.6.8 and 6.1.1.4'
Cl Cl 0.1484 0.1585 'International Tables Vol C Tables 4.2.6.8 and 6.1.1.4'
Rh Rh -1.1178 0.9187 'International Tables Vol C Tables 4.2.6.8 and 6.1.1.4'

loop_
_geom_angle_atom_site_label_1
_geom_angle_atom_site_label_2
_geom_angle_atom_site_label_3
_geom_angle_site_symmetry_3
_geom_angle
C2 Rh1 C4 . 65.96(6)
C2 Rh1 C5 . 66.02(6)
C4 Rh1 C5 . 38.97(6)
C2 Rh1 C3 . 39.51(6)
C4 Rh1 C3 . 38.75(6)
C5 Rh1 C3 . 65.24(6)
C2 Rh1 C1 . 39.45(6)
C4 Rh1 C1 . 64.94(6)
C5 Rh1 C1 . 38.60(6)
C3 Rh1 C1 . 65.22(6)
C2 Rh1 Cl1 . 103.56(4)
C4 Rh1 Cl1 . 122.67(5)
C5 Rh1 Cl1 . 160.74(5)
C3 Rh1 Cl1 . 96.24(5)
C1 Rh1 Cl1 . 139.86(4)
C2 Rh1 Cl2 . 110.68(4)
C4 Rh1 Cl2 . 150.03(5)
C5 Rh1 Cl2 . 111.30(5)
C3 Rh1 Cl2 . 149.98(4)
C1 Rh1 Cl2 . 93.17(4)
Cl1 Rh1 Cl2 . 87.300(15)
C2 Rh1 Cl2 3_565 161.25(4)
C4 Rh1 Cl2 3_565 95.53(4)
C5 Rh1 Cl2 3_565 98.01(4)
C3 Rh1 Cl2 3_565 126.11(4)
C1 Rh1 Cl2 3_565 131.29(4)
Cl1 Rh1 Cl2 3_565 88.693(14)
Cl2 Rh1 Cl2 3_565 83.660(13)
C5 C1 C2 . 107.56(14)
C5 C1 C6 . 123.76(14)
C2 C1 C6 . 128.59(14)
C5 C1 Rh1 . 69.06(9)
C2 C1 Rh1 . 68.60(8)
C6 C1 Rh1 . 130.33(11)
C3 C2 C1 . 107.29(13)
C3 C2 C12 . 125.93(14)
C1 C2 C12 . 126.36(14)
C3 C2 Rh1 . 71.72(9)
C1 C2 Rh1 . 71.95(8)
C12 C2 Rh1 . 127.48(11)
C4 C3 C2 . 107.23(14)
C4 C3 C18 . 124.71(14)
C2 C3 C18 . 128.02(14)
C4 C3 Rh1 . 69.13(9)
C2 C3 Rh1 . 68.77(8)
C18 C3 Rh1 . 128.98(12)
C5 C4 C3 . 109.00(14)
C5 C4 Rh1 . 70.58(9)
C3 C4 Rh1 . 72.12(9)
C4 C5 C1 . 108.65(14)
C4 C5 Rh1 . 70.45(9)
C1 C5 Rh1 . 72.34(9)
C7 C6 C11 . 119.46(16)
C7 C6 C1 . 119.83(15)
C11 C6 C1 . 119.98(15)
C8 C7 C6 . 120.24(17)
C9 C8 C7 . 120.16(18)
C8 C9 C10 . 120.15(17)
C9 C10 C11 . 120.32(18)
C10 C11 C6 . 119.66(17)
C17 C12 C13 . 119.34(16)
C17 C12 C2 . 121.07(14)
C13 C12 C2 . 119.59(15)
C12 C13 C14 . 120.28(19)
C15 C14 C13 . 119.99(19)
C16 C15 C14 . 120.06(18)
C15 C16 C17 . 120.30(19)
C12 C17 C16 . 120.03(17)
C19 C18 C23 . 119.15(17)
C19 C18 C3 . 122.91(16)
C23 C18 C3 . 117.94(17)
C20 C19 C18 . 119.8(2)
C21 C20 C19 . 120.4(2)
C22 C21 C20 . 120.2(2)
C21 C22 C23 . 120.2(2)
C22 C23 C18 . 120.3(2)
Cl4 C24 Cl3 . 112.07(13)
Rh1 Cl2 Rh1 3_565 96.340(13)

loop_
_geom_bond_atom_site_label_1
_geom_bond_atom_site_label_2
_geom_bond_site_symmetry_2
_geom_bond_distance
Rh1 C2 . 2.1338(15)
Rh1 C4 . 2.1341(15)
Rh1 C5 . 2.1358(16)
Rh1 C3 . 2.1736(15)
Rh1 C1 . 2.1791(15)
Rh1 Cl1 . 2.3747(4)
Rh1 Cl2 . 2.4418(4)
Rh1 Cl2 3_565 2.4437(4)
C1 C5 . 1.427(2)
C1 C2 . 1.456(2)
C1 C6 . 1.466(2)
C2 C3 . 1.456(2)
C2 C12 . 1.483(2)
C3 C4 . 1.429(2)
C3 C18 . 1.474(2)
C4 C5 . 1.424(2)
C6 C7 . 1.393(2)
C6 C11 . 1.403(2)
C7 C8 . 1.384(3)
C8 C9 . 1.383(3)
C9 C10 . 1.386(3)
C10 C11 . 1.387(3)
C12 C17 . 1.389(2)
C12 C13 . 1.390(2)
C13 C14 . 1.391(3)
C14 C15 . 1.382(3)
C15 C16 . 1.378(3)
C16 C17 . 1.392(2)
C18 C19 . 1.391(3)
C18 C23 . 1.399(2)
C19 C20 . 1.387(3)
C20 C21 . 1.378(4)
C21 C22 . 1.375(4)
C22 C23 . 1.379(3)
C24 Cl4 . 1.746(2)
C24 Cl3 . 1.763(3)
